data_7029255
loop_
_publ_author_name
'Pinder, Tiffany A.'
'Montalvo, Steven K.'
'Lunsford, Allen M.'
'Hsieh, Chung-Hung'
'Reibenspies, Joseph H.'
'Darensbourg, Marcetta Y.'

_publ_section_title
;
 Versatile N2S2 nickel-dithiolates as mono- and bridging bidentate,
 S-donor ligands to gold(I).
;
_journal_issue 1
_journal_name_full 'Dalton transactions (Cambridge, England : 2003)'
_journal_page_first 138
_journal_page_last 144
_journal_paper_doi 10.1039/c3dt52295d
_journal_volume 43
_journal_year 2014
_chemical_formula_sum 'C96 H100 Au4 N10 Ni2 O7 P4 S4'
_chemical_formula_weight 2663.26
_chemical_name_systematic
;
 ?
;
_space_group_crystal_system triclinic
_space_group_IT_number 2
_space_group_name_Hall '-P 1'
_space_group_name_H-M_alt 'P -1'
_symmetry_space_group_name_Hall '-P 1'
_symmetry_space_group_name_H-M 'P -1'
_atom_sites_solution_hydrogens mixed
_audit_creation_method SHELXL-2013
_cell_angle_alpha 75.987(2)
_cell_angle_beta 78.277(2)
_cell_angle_gamma 71.395(2)
_cell_formula_units_Z 2
_cell_length_a 13.465(2)
_cell_length_b 16.178(2)
_cell_length_c 25.137(4)
_cell_measurement_reflns_used 9813
_cell_measurement_temperature 110(2)
_cell_measurement_theta_max 28.32
_cell_measurement_theta_min 2.36
_cell_volume 4987.7(13)
_computing_cell_refinement 'APEXII (Bruker, 2012a)'
_computing_data_collection 'APEXII (Bruker, 2012a)'
_computing_data_reduction 'SAINT (Bruker, 2012b)'
_computing_molecular_graphics 'shelXLe (H\"ubschle 2011)'
_computing_publication_material 'Ciftab (Sheldrick, 2008)'
_computing_structure_refinement 'SHELXL-2013 (Sheldrick, 2013)'
_computing_structure_solution 'SHELXS (Sheldrick 2008)'
_diffrn_ambient_temperature 110(2)
_diffrn_measured_fraction_theta_full 0.995
_diffrn_measured_fraction_theta_max 0.966
_diffrn_measurement_method 'phi and omega scans'
_diffrn_radiation_type MoK\a
_diffrn_radiation_wavelength 0.71073
_diffrn_reflns_av_R_equivalents 0.0455
_diffrn_reflns_av_unetI/netI 0.0566
_diffrn_reflns_Laue_measured_fraction_full 0.995
_diffrn_reflns_Laue_measured_fraction_max 0.966
_diffrn_reflns_limit_h_max 18
_diffrn_reflns_limit_h_min -17
_diffrn_reflns_limit_k_max 21
_diffrn_reflns_limit_k_min -21
_diffrn_reflns_limit_l_max 33
_diffrn_reflns_limit_l_min -33
_diffrn_reflns_number 59144
_diffrn_reflns_point_group_measured_fraction_full 0.995
_diffrn_reflns_point_group_measured_fraction_max 0.966
_diffrn_reflns_theta_full 25.242
_diffrn_reflns_theta_max 28.382
_diffrn_reflns_theta_min 2.101
_exptl_absorpt_coefficient_mu 6.436
_exptl_absorpt_correction_T_max 0.7457
_exptl_absorpt_correction_T_min 0.3136
_exptl_absorpt_correction_type multi-scan
_exptl_absorpt_process_details
;
SADABS-2009/1 (Bruker,2009) was employed for absorption correction.
wR2(int) was   0.1511 before and   0.0538 after correction.
The ratio of minimum to maximum transmission factors was   0.4205.
Additional spherical absorption correction applied with mu*r =  0.2000.
The \l/2 correction factor of 0.0015 was applied.
;
_exptl_crystal_colour 'colorless '
_exptl_crystal_density_diffrn 1.773
_exptl_crystal_description 'plate     '
_exptl_crystal_F_000 2596
_exptl_crystal_size_max 0.100
_exptl_crystal_size_mid 0.100
_exptl_crystal_size_min 0.050
_refine_diff_density_max 3.615
_refine_diff_density_min -1.925
_refine_diff_density_rms 0.177
_refine_ls_extinction_method none
_refine_ls_goodness_of_fit_ref 1.125
_refine_ls_hydrogen_treatment constr
_refine_ls_matrix_type full
_refine_ls_number_parameters 1159
_refine_ls_number_reflns 24138
_refine_ls_number_restraints 171
_refine_ls_restrained_S_all 1.144
_refine_ls_R_factor_all 0.0567
_refine_ls_R_factor_gt 0.0430
_refine_ls_shift/su_max 0.057
_refine_ls_shift/su_mean 0.000
_refine_ls_structure_factor_coef Fsqd
_refine_ls_weighting_details
;
 w=1/[\s^2^(Fo^2^)+(0.0268P)^2^+26.6216P]
 where P=(Fo^2^+2Fc^2^)/3
;
_refine_ls_weighting_scheme calc
_refine_ls_wR_factor_gt 0.0993
_refine_ls_wR_factor_ref 0.1039
_reflns_Friedel_coverage 0.000
_reflns_number_gt 19886
_reflns_number_total 24138
_reflns_threshold_expression 'I > 2\s(I)'
_cod_data_source_file c3dt52295d.txt
_cod_data_source_block niau
_cod_original_cell_volume 4987.9(13)
_cod_database_code 7029255
_shelx_space_group_comment
;
The symmetry employed for this shelxl refinement is uniquely defined
by the following loop, which should always be used as a source of
symmetry information in preference to the above space-group names.
They are only intended as comments.
;
_shelx_estimated_absorpt_t_min 0.565
_shelx_estimated_absorpt_t_max 0.739
_shelxl_version_number 2013-2

loop_
_space_group_symop_operation_xyz
'x, y, z'
'-x, -y, -z'

loop_
_atom_site_label
_atom_site_type_symbol
_atom_site_fract_x
_atom_site_fract_y
_atom_site_fract_z
_atom_site_U_iso_or_equiv
_atom_site_adp_type
_atom_site_occupancy
_atom_site_site_symmetry_order
_atom_site_calc_flag
_atom_site_refinement_flags_posn
_atom_site_refinement_flags_adp
N1A N -0.1497(8) 0.4258(7) 0.1876(4) 0.085(3) Uani 1 1 d D U
C1A C -0.1498(9) 0.4471(7) 0.1325(5) 0.068(2) Uani 1 1 d D U
C2A C -0.1540(9) 0.4669(7) 0.0829(4) 0.071(3) Uani 1 1 d D U
H2AA H -0.0920 0.4291 0.0636 0.085 Uiso 1 1 calc R U
H2AB H -0.1550 0.5293 0.0696 0.085 Uiso 1 1 calc R U
H2AC H -0.2185 0.4583 0.0756 0.085 Uiso 1 1 calc R U
N1B N -0.0690(8) 0.5818(6) 0.2421(5) 0.093(3) Uani 1 1 d D U
C1B C 0.0042(8) 0.5966(6) 0.2548(5) 0.066(2) Uani 1 1 d D U
C2B C 0.0831(7) 0.6123(6) 0.2720(5) 0.059(2) Uani 1 1 d D U
H2BA H 0.1456 0.6039 0.2438 0.071 Uiso 1 1 calc R U
H2BB H 0.1002 0.5710 0.3067 0.071 Uiso 1 1 calc R U
H2BC H 0.0612 0.6735 0.2782 0.071 Uiso 1 1 calc R U
N1C N 0.8988(8) -0.5942(6) 0.4800(4) 0.071(2) Uani 1 1 d D U
C1C C 0.8562(8) -0.6501(6) 0.4814(4) 0.060(2) Uani 1 1 d D U
C2C C 0.8187(10) -0.7183(7) 0.4823(5) 0.079(3) Uani 1 1 d D U
H2CA H 0.8558 -0.7474 0.4510 0.095 Uiso 1 1 calc R U
H2CB H 0.7428 -0.6959 0.4796 0.095 Uiso 1 1 calc R U
H2CC H 0.8302 -0.7612 0.5171 0.095 Uiso 1 1 calc R U
N1D N 0.9913(10) -0.3942(6) 0.0348(6) 0.112(3) Uani 1 1 d D U
C1D C 0.9840(9) -0.3068(7) 0.0261(5) 0.070(3) Uani 1 1 d D U
C2D C 0.9673(9) -0.2276(6) 0.0173(5) 0.069(3) Uani 1 1 d D U
H2DA H 1.0103 -0.2090 -0.0173 0.082 Uiso 1 1 calc R U
H2DB H 0.9858 -0.2102 0.0479 0.082 Uiso 1 1 calc R U
H2DC H 0.8922 -0.1990 0.0140 0.082 Uiso 1 1 calc R U
N1E N 0.5430(7) -0.2576(8) -0.0072(4) 0.091(3) Uani 1 1 d D U
C1E C 0.4770(8) -0.2700(9) 0.0330(4) 0.075(3) Uani 1 1 d D U
C2E C 0.4018(8) -0.2770(8) 0.0763(4) 0.072(3) Uani 1 1 d D U
H2EA H 0.3798 -0.3301 0.0783 0.086 Uiso 1 1 calc R U
H2EB H 0.3408 -0.2242 0.0719 0.086 Uiso 1 1 calc R U
H2EC H 0.4297 -0.2820 0.1104 0.086 Uiso 1 1 calc R U
N1F N -0.4007(11) 0.4880(9) 0.0523(6) 0.123(4) Uani 1 1 d D U
C1F C -0.3434(11) 0.4302(9) 0.0194(6) 0.096(3) Uani 1 1 d D U
C2F C -0.2857(11) 0.3850(8) -0.0144(6) 0.094(4) Uani 1 1 d D U
H2FA H -0.3036 0.4137 -0.0516 0.113 Uiso 1 1 calc R U
H2FB H -0.2964 0.3257 -0.0050 0.113 Uiso 1 1 calc R U
H2FC H -0.2116 0.3797 -0.0133 0.113 Uiso 1 1 calc R U
O1W O 0.5996(4) 0.5287(4) 0.1812(3) 0.0488(15) Uani 1 1 d G .
H1WA H 0.5467 0.5651 0.1977 0.073 Uiso 1 1 d G U
H1WB H 0.5778 0.4881 0.1737 0.073 Uiso 1 1 d G U
O2W O 0.3165(5) 0.5662(4) 0.1919(3) 0.0597(18) Uani 1 1 d G .
H2WA H 0.3453 0.6073 0.1919 0.090 Uiso 1 1 d G U
H2WB H 0.3650 0.5155 0.1923 0.090 Uiso 1 1 d G U
O3W O -0.0565(5) -0.0126(5) 0.3380(3) 0.0597(18) Uani 1 1 d G .
H3WA H -0.0254 -0.0538 0.3636 0.090 Uiso 1 1 d G U
H3WB H -0.1164 0.0189 0.3528 0.090 Uiso 1 1 d G U
Au1 Au 0.22620(2) 0.07533(2) 0.25214(2) 0.01994(6) Uani 1 1 d . .
Au2 Au 0.56577(2) -0.18218(2) 0.29656(2) 0.02099(6) Uani 1 1 d . .
Au3 Au 0.32014(2) 0.20786(2) 0.27758(2) 0.01925(6) Uani 1 1 d . .
Au4 Au 0.68488(2) -0.03895(2) 0.24135(2) 0.02188(6) Uani 1 1 d . .
Ni1 Ni 0.33763(6) -0.12649(5) 0.29386(3) 0.01800(15) Uani 1 1 d . .
Ni2 Ni 0.54930(6) 0.16150(5) 0.26610(3) 0.01823(15) Uani 1 1 d . .
S1 S 0.29921(12) -0.00954(10) 0.33140(7) 0.0206(3) Uani 1 1 d . .
S2 S 0.46218(11) -0.09525(10) 0.22708(7) 0.0207(3) Uani 1 1 d . .
S3 S 0.45208(11) 0.16661(10) 0.20398(7) 0.0208(3) Uani 1 1 d . .
S4 S 0.56301(12) 0.02432(10) 0.31060(7) 0.0228(3) Uani 1 1 d . .
P1 P 0.16420(12) 0.14826(11) 0.17099(7) 0.0216(3) Uani 1 1 d . .
P2 P 0.63477(12) -0.27916(10) 0.37043(7) 0.0208(3) Uani 1 1 d . .
P3 P 0.20698(12) 0.25837(10) 0.35002(7) 0.0184(3) Uani 1 1 d . .
P4 P 0.79855(13) -0.08881(11) 0.16838(7) 0.0238(3) Uani 1 1 d . .
O1 O 0.0890(4) -0.1365(3) 0.4108(2) 0.0381(12) Uani 1 1 d . .
O2 O 0.4369(4) -0.3212(3) 0.2052(2) 0.0396(13) Uani 1 1 d . .
O3 O 0.4857(4) 0.4075(3) 0.1752(2) 0.0299(11) Uani 1 1 d . .
O4 O 0.7521(4) 0.1044(3) 0.3748(2) 0.0305(11) Uani 1 1 d . .
N9 N 0.2372(4) -0.1657(3) 0.3480(2) 0.0230(11) Uani 1 1 d . .
N2 N 0.3584(4) -0.2294(3) 0.2682(2) 0.0248(12) Uani 1 1 d . .
N3 N 0.5450(4) 0.2791(3) 0.2349(2) 0.0232(11) Uani 1 1 d . .
N4 N 0.6311(4) 0.1701(3) 0.3144(2) 0.0209(11) Uani 1 1 d . .
C1I C 0.4648(5) -0.1769(4) 0.1873(3) 0.0248(13) Uani 1 1 d . .
H1IA H 0.4242 -0.1466 0.1559 0.030 Uiso 1 1 calc R U
H1IB H 0.5388 -0.2039 0.1720 0.030 Uiso 1 1 calc R U
C1J C 0.4185(5) -0.2493(4) 0.2223(3) 0.0235(13) Uani 1 1 d . .
C3 C 0.3132(6) -0.2962(4) 0.3070(3) 0.0323(16) Uani 1 1 d . .
H3A H 0.3660 -0.3373 0.3307 0.039 Uiso 1 1 calc R U
H3B H 0.2916 -0.3313 0.2865 0.039 Uiso 1 1 calc R U
C4 C 0.2185(5) -0.2466(4) 0.3418(3) 0.0297(15) Uani 1 1 d . .
H4A H 0.1544 -0.2315 0.3239 0.036 Uiso 1 1 calc R U
H4B H 0.2073 -0.2842 0.3787 0.036 Uiso 1 1 calc R U
C5 C 0.1686(5) -0.1169(4) 0.3810(3) 0.0242(13) Uani 1 1 d . .
C6 C 0.1897(5) -0.0314(4) 0.3827(3) 0.0282(14) Uani 1 1 d . .
H6A H 0.2057 -0.0345 0.4200 0.034 Uiso 1 1 calc R U
H6B H 0.1252 0.0185 0.3761 0.034 Uiso 1 1 calc R U
C7 C 0.4562(5) 0.2761(4) 0.1625(3) 0.0263(14) Uani 1 1 d . .
H7A H 0.5024 0.2684 0.1270 0.032 Uiso 1 1 calc R U
H7B H 0.3842 0.3110 0.1541 0.032 Uiso 1 1 calc R U
C8 C 0.4972(5) 0.3272(4) 0.1924(3) 0.0220(13) Uani 1 1 d . .
C9 C 0.6809(5) 0.1038(4) 0.3503(3) 0.0240(13) Uani 1 1 d . .
C10 C 0.6427(5) 0.0213(4) 0.3626(3) 0.0288(14) Uani 1 1 d . .
H10A H 0.5998 0.0169 0.3996 0.035 Uiso 1 1 calc R U
H10B H 0.7045 -0.0321 0.3633 0.035 Uiso 1 1 calc R U
C11 C 0.6639(5) 0.2512(4) 0.3009(3) 0.0240(13) Uani 1 1 d . .
H11A H 0.7353 0.2410 0.2791 0.029 Uiso 1 1 calc R U
H11B H 0.6662 0.2699 0.3352 0.029 Uiso 1 1 calc R U
C12 C 0.5835(5) 0.3229(4) 0.2672(3) 0.0309(15) Uani 1 1 d . .
H12A H 0.5242 0.3542 0.2922 0.037 Uiso 1 1 calc R U
H12B H 0.6173 0.3669 0.2424 0.037 Uiso 1 1 calc R U
C13 C 0.0246(5) 0.1637(4) 0.1719(3) 0.0232(13) Uani 1 1 d . .
C14 C -0.0295(5) 0.1154(4) 0.2142(3) 0.0268(14) Uani 1 1 d . .
H14 H 0.0064 0.0749 0.2431 0.032 Uiso 1 1 calc R U
C15 C -0.1354(6) 0.1258(5) 0.2145(3) 0.0357(17) Uani 1 1 d . .
H15 H -0.1724 0.0929 0.2437 0.043 Uiso 1 1 calc R U
C16 C -0.1866(6) 0.1830(5) 0.1730(4) 0.0381(18) Uani 1 1 d . .
H16 H -0.2597 0.1902 0.1737 0.046 Uiso 1 1 calc R U
C17 C -0.1342(6) 0.2311(5) 0.1296(3) 0.0367(17) Uani 1 1 d . .
H17 H -0.1705 0.2703 0.1004 0.044 Uiso 1 1 calc R U
C18 C -0.0281(6) 0.2211(5) 0.1294(3) 0.0335(16) Uani 1 1 d . .
H18 H 0.0087 0.2537 0.0999 0.040 Uiso 1 1 calc R U
C19 C 0.1449(5) 0.3159(4) 0.1858(3) 0.0314(15) Uani 1 1 d . .
H19 H 0.1177 0.2954 0.2229 0.038 Uiso 1 1 calc R U
C20 C 0.1518(7) 0.4014(5) 0.1692(4) 0.047(2) Uani 1 1 d . .
H20 H 0.1273 0.4403 0.1950 0.057 Uiso 1 1 calc R U
C21 C 0.1932(7) 0.4322(5) 0.1162(4) 0.053(2) Uani 1 1 d . .
H21 H 0.1990 0.4911 0.1060 0.063 Uiso 1 1 calc R U
C22 C 0.2262(7) 0.3779(6) 0.0780(4) 0.050(2) Uani 1 1 d . .
H22 H 0.2535 0.3994 0.0412 0.060 Uiso 1 1 calc R U
C23 C 0.2195(6) 0.2903(5) 0.0936(3) 0.0388(18) Uani 1 1 d . .
H23 H 0.2429 0.2523 0.0673 0.047 Uiso 1 1 calc R U
C24 C 0.1789(5) 0.2590(4) 0.1472(3) 0.0253(13) Uani 1 1 d . .
C25 C 0.2346(5) 0.0856(4) 0.1174(3) 0.0251(13) Uani 1 1 d . .
C26 C 0.1839(6) 0.0525(5) 0.0879(3) 0.0388(18) Uani 1 1 d . .
H26 H 0.1090 0.0661 0.0939 0.047 Uiso 1 1 calc R U
C27 C 0.2432(7) -0.0006(6) 0.0495(3) 0.044(2) Uani 1 1 d . .
H27 H 0.2082 -0.0226 0.0291 0.053 Uiso 1 1 calc R U
C28 C 0.3525(7) -0.0213(5) 0.0411(3) 0.0424(19) Uani 1 1 d . .
H28 H 0.3927 -0.0583 0.0156 0.051 Uiso 1 1 calc R U
C29 C 0.4029(6) 0.0121(5) 0.0700(3) 0.0373(17) Uani 1 1 d . .
H29 H 0.4778 -0.0010 0.0636 0.045 Uiso 1 1 calc R U
C30 C 0.3456(6) 0.0642(5) 0.1080(3) 0.0345(16) Uani 1 1 d . .
H30 H 0.3814 0.0859 0.1280 0.041 Uiso 1 1 calc R U
C31 C 0.7723(5) -0.2994(4) 0.3766(3) 0.0238(13) Uani 1 1 d . .
C32 C 0.8156(5) -0.2280(5) 0.3579(3) 0.0291(15) Uani 1 1 d . .
H32 H 0.7774 -0.1746 0.3366 0.035 Uiso 1 1 calc R U
C33 C 0.9136(6) -0.2345(6) 0.3702(4) 0.0425(19) Uani 1 1 d . .
H33 H 0.9428 -0.1858 0.3578 0.051 Uiso 1 1 calc R U
C34 C 0.9691(6) -0.3134(7) 0.4010(4) 0.051(2) Uani 1 1 d . .
H34 H 1.0349 -0.3173 0.4112 0.061 Uiso 1 1 calc R U
C35 C 0.9301(6) -0.3862(6) 0.4171(3) 0.047(2) Uani 1 1 d . .
H35 H 0.9706 -0.4408 0.4362 0.056 Uiso 1 1 calc R U
C36 C 0.8303(5) -0.3789(5) 0.4050(3) 0.0340(16) Uani 1 1 d . .
H36 H 0.8025 -0.4285 0.4162 0.041 Uiso 1 1 calc R U
C37 C 0.6140(5) -0.3867(4) 0.3741(3) 0.0229(13) Uani 1 1 d . .
C38 C 0.6124(5) -0.4117(4) 0.3251(3) 0.0309(15) Uani 1 1 d . .
H38 H 0.6258 -0.3749 0.2904 0.037 Uiso 1 1 calc R U
C39 C 0.5912(6) -0.4909(5) 0.3279(4) 0.0372(17) Uani 1 1 d . .
H39 H 0.5893 -0.5080 0.2946 0.045 Uiso 1 1 calc R U
C40 C 0.5727(6) -0.5456(5) 0.3780(4) 0.0373(18) Uani 1 1 d . .
H40 H 0.5575 -0.5995 0.3791 0.045 Uiso 1 1 calc R U
C41 C 0.5763(6) -0.5218(5) 0.4263(4) 0.0390(18) Uani 1 1 d . .
H41 H 0.5649 -0.5598 0.4609 0.047 Uiso 1 1 calc R U
C42 C 0.5966(6) -0.4422(5) 0.4248(3) 0.0328(16) Uani 1 1 d . .
H42 H 0.5987 -0.4256 0.4582 0.039 Uiso 1 1 calc R U
C43 C 0.5637(5) -0.2463(4) 0.4350(3) 0.0263(14) Uani 1 1 d . .
C44 C 0.6116(6) -0.2640(5) 0.4822(3) 0.0372(17) Uani 1 1 d . .
H44 H 0.6859 -0.2900 0.4804 0.045 Uiso 1 1 calc R U
C45 C 0.5527(7) -0.2442(6) 0.5314(3) 0.046(2) Uani 1 1 d . .
H45 H 0.5863 -0.2573 0.5634 0.056 Uiso 1 1 calc R U
C46 C 0.4444(7) -0.2054(5) 0.5345(4) 0.0427(19) Uani 1 1 d . .
H46 H 0.4036 -0.1921 0.5685 0.051 Uiso 1 1 calc R U
C47 C 0.3971(6) -0.1863(5) 0.4881(3) 0.0426(19) Uani 1 1 d . .
H47 H 0.3231 -0.1585 0.4901 0.051 Uiso 1 1 calc R U
C48 C 0.4547(6) -0.2068(5) 0.4377(3) 0.0361(17) Uani 1 1 d . .
H48 H 0.4204 -0.1941 0.4059 0.043 Uiso 1 1 calc R U
C49 C 0.2187(5) 0.1763(4) 0.4134(3) 0.0233(13) Uani 1 1 d . .
C50 C 0.3169(5) 0.1138(4) 0.4205(3) 0.0273(14) Uani 1 1 d . .
H50 H 0.3752 0.1143 0.3920 0.033 Uiso 1 1 calc R U
C51 C 0.3292(6) 0.0515(5) 0.4690(3) 0.0345(16) Uani 1 1 d . .
H51 H 0.3968 0.0107 0.4743 0.041 Uiso 1 1 calc R U
C52 C 0.2445(7) 0.0479(5) 0.5098(3) 0.0426(19) Uani 1 1 d . .
H52 H 0.2520 0.0024 0.5420 0.051 Uiso 1 1 calc R U
C53 C 0.1476(7) 0.1115(6) 0.5034(3) 0.047(2) Uani 1 1 d . .
H53 H 0.0897 0.1115 0.5322 0.057 Uiso 1 1 calc R U
C54 C 0.1354(6) 0.1742(5) 0.4555(3) 0.0371(17) Uani 1 1 d . .
H54 H 0.0686 0.2168 0.4513 0.044 Uiso 1 1 calc R U
C55 C 0.0691(5) 0.2925(4) 0.3423(2) 0.0205(12) Uani 1 1 d . .
C56 C 0.0240(5) 0.2279(4) 0.3370(3) 0.0297(15) Uani 1 1 d . .
H56 H 0.0667 0.1683 0.3376 0.036 Uiso 1 1 calc R U
C57 C -0.0814(6) 0.2502(5) 0.3308(4) 0.0384(18) Uani 1 1 d . .
H57 H -0.1117 0.2057 0.3285 0.046 Uiso 1 1 calc R U
C58 C -0.1434(6) 0.3380(5) 0.3281(4) 0.0382(18) Uani 1 1 d . .
H58 H -0.2156 0.3538 0.3232 0.046 Uiso 1 1 calc R U
C59 C -0.1000(6) 0.4020(5) 0.3325(4) 0.0371(18) Uani 1 1 d . .
H59 H -0.1426 0.4618 0.3306 0.045 Uiso 1 1 calc R U
C60 C 0.0056(5) 0.3799(4) 0.3396(3) 0.0296(15) Uani 1 1 d . .
H60 H 0.0347 0.4246 0.3426 0.036 Uiso 1 1 calc R U
C61 C 0.2319(5) 0.3542(4) 0.3656(3) 0.0219(13) Uani 1 1 d . .
C62 C 0.2970(5) 0.3983(4) 0.3273(3) 0.0272(14) Uani 1 1 d . .
H62 H 0.3259 0.3805 0.2927 0.033 Uiso 1 1 calc R U
C63 C 0.3193(6) 0.4685(4) 0.3402(4) 0.0357(17) Uani 1 1 d . .
H63 H 0.3638 0.4992 0.3143 0.043 Uiso 1 1 calc R U
C64 C 0.2772(6) 0.4941(5) 0.3904(3) 0.0370(17) Uani 1 1 d . .
H64 H 0.2941 0.5416 0.3991 0.044 Uiso 1 1 calc R U
C65 C 0.2113(6) 0.4520(5) 0.4280(3) 0.0359(17) Uani 1 1 d . .
H65 H 0.1809 0.4713 0.4621 0.043 Uiso 1 1 calc R U
C66 C 0.1893(6) 0.3809(5) 0.4160(3) 0.0306(15) Uani 1 1 d . .
H66 H 0.1451 0.3505 0.4423 0.037 Uiso 1 1 calc R U
C67 C 0.8013(5) 0.0044(4) 0.1119(3) 0.0268(14) Uani 1 1 d . .
C68 C 0.8957(6) 0.0123(5) 0.0783(3) 0.0344(16) Uani 1 1 d . .
H68 H 0.9598 -0.0334 0.0837 0.041 Uiso 1 1 calc R U
C69 C 0.8954(7) 0.0863(5) 0.0376(3) 0.0393(18) Uani 1 1 d . .
H69 H 0.9603 0.0918 0.0158 0.047 Uiso 1 1 calc R U
C70 C 0.8041(8) 0.1520(5) 0.0278(3) 0.044(2) Uani 1 1 d . .
H70 H 0.8055 0.2025 -0.0007 0.053 Uiso 1 1 calc R U
C71 C 0.7099(7) 0.1444(5) 0.0595(3) 0.0416(19) Uani 1 1 d . .
H71 H 0.6461 0.1896 0.0526 0.050 Uiso 1 1 calc R U
C72 C 0.7076(6) 0.0700(5) 0.1023(3) 0.0337(16) Uani 1 1 d . .
H72 H 0.6427 0.0648 0.1241 0.040 Uiso 1 1 calc R U
C73 C 0.9351(5) -0.1404(4) 0.1802(3) 0.0272(14) Uani 1 1 d . .
C74 C 1.0030(6) -0.1981(5) 0.1478(3) 0.0390(18) Uani 1 1 d . .
H74 H 0.9756 -0.2182 0.1229 0.047 Uiso 1 1 calc R U
C75 C 1.1121(6) -0.2281(6) 0.1508(4) 0.051(2) Uani 1 1 d . .
H75 H 1.1585 -0.2695 0.1293 0.061 Uiso 1 1 calc R U
C76 C 1.1497(6) -0.1951(6) 0.1863(4) 0.053(2) Uani 1 1 d . .
H76 H 1.2234 -0.2136 0.1885 0.063 Uiso 1 1 calc R U
C77 C 1.0832(6) -0.1362(6) 0.2184(4) 0.046(2) Uani 1 1 d . .
H77 H 1.1110 -0.1143 0.2423 0.055 Uiso 1 1 calc R U
C78 C 0.9751(6) -0.1090(5) 0.2157(4) 0.0376(17) Uani 1 1 d . .
H78 H 0.9286 -0.0690 0.2380 0.045 Uiso 1 1 calc R U
C79 C 0.7616(5) -0.1682(4) 0.1424(3) 0.0264(14) Uani 1 1 d . .
C80 C 0.7298(6) -0.1504(5) 0.0905(3) 0.0355(17) Uani 1 1 d . .
H80 H 0.7276 -0.0944 0.0670 0.043 Uiso 1 1 calc R U
C81 C 0.7011(6) -0.2135(6) 0.0724(4) 0.0431(19) Uani 1 1 d . .
H81 H 0.6783 -0.2001 0.0372 0.052 Uiso 1 1 calc R U
C82 C 0.7060(6) -0.2950(6) 0.1057(4) 0.047(2) Uani 1 1 d . .
H82 H 0.6869 -0.3381 0.0933 0.056 Uiso 1 1 calc R U
C83 C 0.7378(6) -0.3150(5) 0.1567(4) 0.042(2) Uani 1 1 d . .
H83 H 0.7421 -0.3721 0.1792 0.051 Uiso 1 1 calc R U
C84 C 0.7640(5) -0.2516(5) 0.1755(4) 0.0362(17) Uani 1 1 d . .
H84 H 0.7838 -0.2652 0.2115 0.043 Uiso 1 1 calc R U

loop_
_atom_site_aniso_label
_atom_site_aniso_U_11
_atom_site_aniso_U_22
_atom_site_aniso_U_33
_atom_site_aniso_U_23
_atom_site_aniso_U_13
_atom_site_aniso_U_12
N1A 0.080(6) 0.076(6) 0.093(6) -0.015(5) -0.017(5) -0.012(5)
C1A 0.070(5) 0.048(5) 0.090(5) -0.012(5) -0.006(5) -0.026(4)
C2A 0.074(6) 0.049(5) 0.087(6) -0.010(5) 0.000(5) -0.025(5)
N1B 0.093(6) 0.056(5) 0.135(8) 0.015(5) -0.056(5) -0.027(4)
C1B 0.067(5) 0.035(4) 0.097(6) 0.007(4) -0.035(5) -0.014(4)
C2B 0.060(5) 0.044(4) 0.077(6) -0.010(4) -0.016(4) -0.017(4)
N1C 0.092(6) 0.065(5) 0.046(4) -0.008(4) -0.014(4) -0.007(4)
C1C 0.074(5) 0.055(5) 0.041(4) -0.003(4) -0.017(4) -0.002(4)
C2C 0.083(7) 0.075(6) 0.074(6) 0.004(5) -0.027(5) -0.018(5)
N1D 0.112(7) 0.076(5) 0.137(8) -0.013(6) 0.008(7) -0.032(5)
C1D 0.073(5) 0.073(5) 0.068(6) -0.016(5) 0.010(5) -0.036(5)
C2D 0.065(6) 0.081(5) 0.062(6) -0.018(5) 0.019(5) -0.037(5)
N1E 0.056(5) 0.132(7) 0.072(6) -0.017(6) -0.014(4) -0.007(5)
C1E 0.054(5) 0.114(7) 0.059(5) -0.020(5) -0.021(4) -0.015(5)
C2E 0.063(5) 0.102(7) 0.063(6) -0.027(5) -0.010(4) -0.030(5)
N1F 0.144(9) 0.109(8) 0.126(9) -0.021(6) -0.035(8) -0.039(7)
C1F 0.123(9) 0.072(7) 0.119(9) -0.011(5) -0.059(7) -0.040(6)
C2F 0.116(9) 0.070(7) 0.115(9) 0.000(6) -0.063(7) -0.035(6)
O1W 0.033(3) 0.029(3) 0.089(5) -0.016(3) -0.011(3) -0.009(2)
O2W 0.044(3) 0.049(4) 0.086(5) -0.021(4) 0.001(3) -0.014(3)
O3W 0.039(3) 0.071(5) 0.040(4) 0.002(3) 0.000(3) 0.012(3)
Au1 0.01987(11) 0.01872(11) 0.02174(12) -0.00305(9) -0.00383(9) -0.00618(8)
Au2 0.01719(11) 0.02024(11) 0.02558(13) -0.00196(9) -0.00582(9) -0.00542(8)
Au3 0.01517(10) 0.02053(11) 0.02277(12) -0.00423(9) -0.00214(8) -0.00627(8)
Au4 0.01910(11) 0.02063(11) 0.02627(13) -0.00396(9) -0.00301(9) -0.00658(9)
Ni1 0.0139(3) 0.0155(3) 0.0243(4) -0.0024(3) -0.0026(3) -0.0051(3)
Ni2 0.0149(3) 0.0169(4) 0.0243(4) -0.0045(3) -0.0031(3) -0.0058(3)
S1 0.0200(7) 0.0177(7) 0.0248(8) -0.0036(6) -0.0045(6) -0.0057(5)
S2 0.0159(7) 0.0196(7) 0.0258(8) -0.0013(6) -0.0037(6) -0.0060(5)
S3 0.0184(7) 0.0220(7) 0.0243(8) -0.0077(6) -0.0018(6) -0.0072(6)
S4 0.0198(7) 0.0198(7) 0.0292(9) -0.0041(6) -0.0015(6) -0.0078(6)
P1 0.0189(7) 0.0238(8) 0.0225(8) -0.0023(6) -0.0042(6) -0.0075(6)
P2 0.0182(7) 0.0199(7) 0.0245(9) -0.0023(6) -0.0063(6) -0.0052(6)
P3 0.0142(7) 0.0192(7) 0.0219(8) -0.0028(6) -0.0031(6) -0.0055(5)
P4 0.0189(8) 0.0257(8) 0.0267(9) -0.0061(7) -0.0036(6) -0.0050(6)
O1 0.028(3) 0.035(3) 0.042(3) 0.000(2) 0.012(2) -0.011(2)
O2 0.037(3) 0.031(3) 0.054(4) -0.022(3) 0.001(2) -0.009(2)
O3 0.032(3) 0.018(2) 0.040(3) 0.003(2) -0.010(2) -0.0107(19)
O4 0.028(2) 0.034(3) 0.030(3) -0.001(2) -0.013(2) -0.009(2)
N9 0.018(2) 0.022(3) 0.029(3) -0.001(2) -0.006(2) -0.006(2)
N2 0.019(3) 0.022(3) 0.035(3) -0.005(2) 0.000(2) -0.012(2)
N3 0.020(3) 0.015(2) 0.036(3) -0.002(2) -0.008(2) -0.0059(19)
N4 0.021(3) 0.017(2) 0.026(3) -0.002(2) -0.006(2) -0.008(2)
C1I 0.026(3) 0.027(3) 0.021(3) -0.009(3) -0.003(3) -0.006(3)
C1J 0.019(3) 0.020(3) 0.034(4) -0.008(3) -0.008(3) -0.004(2)
C3 0.033(4) 0.014(3) 0.046(5) -0.004(3) 0.004(3) -0.009(3)
C4 0.029(3) 0.023(3) 0.038(4) -0.003(3) 0.000(3) -0.014(3)
C5 0.018(3) 0.022(3) 0.028(4) 0.002(3) -0.003(2) -0.005(2)
C6 0.027(3) 0.025(3) 0.027(4) -0.002(3) 0.002(3) -0.004(3)
C7 0.028(3) 0.025(3) 0.025(4) 0.001(3) -0.005(3) -0.009(3)
C8 0.017(3) 0.027(3) 0.022(3) -0.005(3) 0.000(2) -0.007(2)
C9 0.019(3) 0.027(3) 0.024(3) -0.009(3) -0.001(2) -0.003(2)
C10 0.033(4) 0.021(3) 0.030(4) -0.001(3) -0.007(3) -0.005(3)
C11 0.024(3) 0.022(3) 0.032(4) -0.004(3) -0.006(3) -0.015(2)
C12 0.027(3) 0.023(3) 0.048(5) -0.009(3) -0.012(3) -0.008(3)
C13 0.020(3) 0.024(3) 0.027(4) -0.009(3) -0.003(2) -0.006(2)
C14 0.021(3) 0.023(3) 0.038(4) -0.010(3) -0.002(3) -0.008(2)
C15 0.031(4) 0.044(4) 0.039(4) -0.017(4) 0.004(3) -0.018(3)
C16 0.022(3) 0.045(4) 0.052(5) -0.022(4) -0.004(3) -0.008(3)
C17 0.027(4) 0.045(4) 0.038(4) -0.008(3) -0.014(3) -0.005(3)
C18 0.030(4) 0.039(4) 0.032(4) -0.005(3) -0.008(3) -0.011(3)
C19 0.029(3) 0.025(3) 0.039(4) -0.004(3) -0.008(3) -0.005(3)
C20 0.041(5) 0.031(4) 0.070(6) -0.006(4) -0.015(4) -0.010(3)
C21 0.047(5) 0.020(4) 0.082(7) 0.008(4) -0.008(5) -0.012(3)
C22 0.046(5) 0.039(5) 0.055(6) 0.012(4) 0.000(4) -0.018(4)
C23 0.039(4) 0.034(4) 0.041(5) 0.002(3) -0.003(3) -0.015(3)
C24 0.020(3) 0.024(3) 0.031(4) 0.000(3) -0.008(3) -0.008(2)
C25 0.026(3) 0.029(3) 0.020(3) -0.003(3) -0.004(3) -0.008(3)
C26 0.027(4) 0.050(5) 0.048(5) -0.026(4) -0.006(3) -0.009(3)
C27 0.050(5) 0.058(5) 0.034(4) -0.025(4) -0.005(4) -0.019(4)
C28 0.056(5) 0.034(4) 0.030(4) -0.010(3) 0.003(4) -0.004(4)
C29 0.030(4) 0.046(4) 0.029(4) -0.009(3) 0.003(3) -0.004(3)
C30 0.028(4) 0.045(4) 0.029(4) -0.010(3) -0.005(3) -0.006(3)
C31 0.020(3) 0.025(3) 0.028(4) -0.004(3) -0.006(3) -0.007(2)
C32 0.028(3) 0.028(3) 0.034(4) -0.001(3) -0.007(3) -0.015(3)
C33 0.030(4) 0.055(5) 0.046(5) -0.003(4) -0.002(3) -0.024(4)
C34 0.022(4) 0.084(7) 0.047(5) 0.001(5) -0.008(3) -0.026(4)
C35 0.019(3) 0.061(5) 0.043(5) 0.016(4) -0.009(3) -0.007(3)
C36 0.022(3) 0.036(4) 0.040(4) 0.005(3) -0.008(3) -0.009(3)
C37 0.017(3) 0.021(3) 0.031(4) -0.005(3) -0.005(2) -0.005(2)
C38 0.030(4) 0.023(3) 0.038(4) -0.005(3) -0.009(3) -0.003(3)
C39 0.039(4) 0.031(4) 0.045(5) -0.014(3) -0.009(3) -0.008(3)
C40 0.035(4) 0.026(4) 0.054(5) -0.016(3) 0.000(3) -0.011(3)
C41 0.040(4) 0.027(4) 0.047(5) -0.003(3) 0.001(4) -0.013(3)
C42 0.037(4) 0.033(4) 0.032(4) -0.007(3) -0.002(3) -0.016(3)
C43 0.028(3) 0.024(3) 0.028(4) -0.007(3) -0.004(3) -0.005(3)
C44 0.034(4) 0.049(5) 0.033(4) -0.013(4) -0.005(3) -0.014(3)
C45 0.063(6) 0.053(5) 0.033(5) -0.015(4) -0.011(4) -0.023(4)
C46 0.053(5) 0.031(4) 0.042(5) -0.017(4) 0.011(4) -0.013(4)
C47 0.039(4) 0.038(4) 0.036(5) -0.008(4) 0.004(3) 0.004(3)
C48 0.029(4) 0.035(4) 0.034(4) -0.004(3) -0.002(3) 0.002(3)
C49 0.022(3) 0.027(3) 0.018(3) -0.002(3) -0.005(2) -0.003(2)
C50 0.024(3) 0.030(3) 0.030(4) -0.007(3) -0.007(3) -0.008(3)
C51 0.031(4) 0.033(4) 0.039(4) 0.002(3) -0.018(3) -0.006(3)
C52 0.053(5) 0.042(4) 0.030(4) 0.009(3) -0.016(4) -0.015(4)
C53 0.046(5) 0.057(5) 0.024(4) 0.001(4) 0.010(3) -0.008(4)
C54 0.033(4) 0.039(4) 0.028(4) 0.003(3) 0.001(3) -0.005(3)
C55 0.026(3) 0.023(3) 0.012(3) 0.000(2) -0.002(2) -0.010(2)
C56 0.021(3) 0.020(3) 0.050(5) -0.009(3) -0.010(3) -0.003(2)
C57 0.027(4) 0.033(4) 0.061(5) -0.013(4) -0.014(3) -0.009(3)
C58 0.023(3) 0.039(4) 0.054(5) -0.010(4) -0.012(3) -0.006(3)
C59 0.026(3) 0.021(3) 0.061(5) -0.005(3) -0.015(3) 0.002(3)
C60 0.022(3) 0.021(3) 0.050(5) -0.007(3) -0.011(3) -0.008(2)
C61 0.017(3) 0.024(3) 0.024(3) -0.001(3) -0.008(2) -0.003(2)
C62 0.029(3) 0.022(3) 0.033(4) -0.007(3) -0.005(3) -0.008(3)
C63 0.037(4) 0.019(3) 0.056(5) -0.005(3) -0.010(4) -0.014(3)
C64 0.036(4) 0.027(4) 0.052(5) -0.008(3) -0.014(4) -0.008(3)
C65 0.043(4) 0.028(4) 0.040(4) -0.009(3) -0.009(3) -0.010(3)
C66 0.033(4) 0.029(3) 0.033(4) -0.012(3) -0.002(3) -0.009(3)
C67 0.031(3) 0.027(3) 0.022(3) -0.005(3) -0.005(3) -0.007(3)
C68 0.040(4) 0.032(4) 0.035(4) -0.002(3) -0.004(3) -0.018(3)
C69 0.053(5) 0.033(4) 0.034(4) -0.004(3) 0.000(4) -0.021(4)
C70 0.078(6) 0.034(4) 0.024(4) -0.004(3) -0.011(4) -0.021(4)
C71 0.055(5) 0.030(4) 0.033(4) -0.008(3) -0.017(4) 0.006(3)
C72 0.033(4) 0.037(4) 0.025(4) -0.006(3) -0.008(3) -0.001(3)
C73 0.017(3) 0.023(3) 0.032(4) 0.005(3) -0.006(3) 0.002(2)
C74 0.022(3) 0.046(4) 0.045(5) -0.009(4) -0.006(3) -0.003(3)
C75 0.027(4) 0.060(6) 0.059(6) -0.014(5) -0.005(4) -0.003(4)
C76 0.024(4) 0.048(5) 0.078(7) 0.010(5) -0.020(4) -0.006(4)
C77 0.038(4) 0.049(5) 0.055(6) 0.006(4) -0.026(4) -0.018(4)
C78 0.034(4) 0.029(4) 0.050(5) -0.001(3) -0.012(3) -0.010(3)
C79 0.020(3) 0.025(3) 0.034(4) -0.007(3) -0.003(3) -0.005(2)
C80 0.031(4) 0.049(4) 0.031(4) -0.013(3) 0.003(3) -0.017(3)
C81 0.038(4) 0.056(5) 0.043(5) -0.023(4) -0.004(4) -0.016(4)
C82 0.027(4) 0.043(5) 0.081(7) -0.035(5) 0.001(4) -0.012(3)
C83 0.034(4) 0.025(4) 0.068(6) -0.012(4) -0.001(4) -0.008(3)
C84 0.022(3) 0.034(4) 0.051(5) -0.004(3) -0.006(3) -0.008(3)

loop_
_atom_type_symbol
_atom_type_description
_atom_type_scat_dispersion_real
_atom_type_scat_dispersion_imag
_atom_type_scat_source
C C 0.0033 0.0016 'International Tables Vol C Tables 4.2.6.8 and 6.1.1.4'
H H 0.0000 0.0000 'International Tables Vol C Tables 4.2.6.8 and 6.1.1.4'
N N 0.0061 0.0033 'International Tables Vol C Tables 4.2.6.8 and 6.1.1.4'
O O 0.0106 0.0060 'International Tables Vol C Tables 4.2.6.8 and 6.1.1.4'
P P 0.1023 0.0942 'International Tables Vol C Tables 4.2.6.8 and 6.1.1.4'
S S 0.1246 0.1234 'International Tables Vol C Tables 4.2.6.8 and 6.1.1.4'
Ni Ni 0.3393 1.1124 'International Tables Vol C Tables 4.2.6.8 and 6.1.1.4'
Au Au -2.0133 8.8022 'International Tables Vol C Tables 4.2.6.8 and 6.1.1.4'

loop_
_geom_angle_atom_site_label_1
_geom_angle_atom_site_label_2
_geom_angle_atom_site_label_3
_geom_angle
C2A C1A N1A 177.5(13)
C1A C2A H2AA 109.5
C1A C2A H2AB 109.5
H2AA C2A H2AB 109.5
C1A C2A H2AC 109.5
H2AA C2A H2AC 109.5
H2AB C2A H2AC 109.5
N1B C1B C2B 176.6(14)
C1B C2B H2BA 109.5
C1B C2B H2BB 109.5
H2BA C2B H2BB 109.5
C1B C2B H2BC 109.5
H2BA C2B H2BC 109.5
H2BB C2B H2BC 109.5
N1C C1C C2C 174.1(12)
C1C C2C H2CA 109.5
C1C C2C H2CB 109.5
H2CA C2C H2CB 109.5
C1C C2C H2CC 109.5
H2CA C2C H2CC 109.5
H2CB C2C H2CC 109.5
C2D C1D N1D 173.3(14)
C1D C2D H2DA 109.5
C1D C2D H2DB 109.5
H2DA C2D H2DB 109.5
C1D C2D H2DC 109.5
H2DA C2D H2DC 109.5
H2DB C2D H2DC 109.5
N1E C1E C2E 175.8(15)
C1E C2E H2EA 109.5
C1E C2E H2EB 109.5
H2EA C2E H2EB 109.5
C1E C2E H2EC 109.5
H2EA C2E H2EC 109.5
H2EB C2E H2EC 109.5
C2F C1F N1F 172.5(16)
C1F C2F H2FA 109.5
C1F C2F H2FB 109.5
H2FA C2F H2FB 109.5
C1F C2F H2FC 109.5
H2FA C2F H2FC 109.5
H2FB C2F H2FC 109.5
H1WA O1W H1WB 109.5
H2WA O2W H2WB 109.5
H3WA O3W H3WB 109.5
P1 Au1 S1 174.95(6)
P1 Au1 Au3 101.95(4)
S1 Au1 Au3 80.67(4)
P1 Au1 Ni1 131.22(4)
S1 Au1 Ni1 44.08(4)
Au3 Au1 Ni1 116.095(18)
P2 Au2 S2 167.14(5)
P2 Au2 Ni1 120.19(4)
S2 Au2 Ni1 47.99(4)
P2 Au2 Au4 114.40(4)
S2 Au2 Au4 78.18(4)
Ni1 Au2 Au4 116.323(18)
P3 Au3 S3 172.22(5)
P3 Au3 Ni2 125.69(4)
S3 Au3 Ni2 48.19(4)
P3 Au3 Au1 103.57(4)
S3 Au3 Au1 84.18(4)
Ni2 Au3 Au1 116.660(18)
P4 Au4 S4 174.76(6)
P4 Au4 Au2 106.91(4)
S4 Au4 Au2 76.45(4)
N2 Ni1 N9 85.5(2)
N2 Ni1 S1 173.46(17)
N9 Ni1 S1 87.93(17)
N2 Ni1 S2 87.93(17)
N9 Ni1 S2 173.38(17)
S1 Ni1 S2 98.60(6)
N2 Ni1 Au2 86.64(16)
N9 Ni1 Au2 126.06(16)
S1 Ni1 Au2 97.36(5)
S2 Ni1 Au2 52.29(4)
N2 Ni1 Au1 134.10(18)
N9 Ni1 Au1 104.49(16)
S1 Ni1 Au1 47.86(4)
S2 Ni1 Au1 80.89(4)
Au2 Ni1 Au1 118.52(2)
N4 Ni2 N3 85.7(2)
N4 Ni2 S4 87.70(16)
N3 Ni2 S4 173.36(18)
N4 Ni2 S3 173.58(16)
N3 Ni2 S3 87.84(17)
S4 Ni2 S3 98.72(6)
N4 Ni2 Au3 127.64(16)
N3 Ni2 Au3 90.29(16)
S4 Ni2 Au3 92.91(5)
S3 Ni2 Au3 52.67(4)
C6 S1 Ni1 98.3(2)
C6 S1 Au1 106.5(2)
Ni1 S1 Au1 88.06(6)
C1I S2 Ni1 96.1(2)
C1I S2 Au2 102.5(2)
Ni1 S2 Au2 79.72(6)
C7 S3 Ni2 97.5(2)
C7 S3 Au3 100.9(2)
Ni2 S3 Au3 79.14(5)
C10 S4 Ni2 98.3(2)
C10 S4 Au4 104.8(2)
Ni2 S4 Au4 94.17(6)
C24 P1 C25 107.0(3)
C24 P1 C13 104.0(3)
C25 P1 C13 106.9(3)
C24 P1 Au1 114.9(2)
C25 P1 Au1 109.0(2)
C13 P1 Au1 114.5(2)
C31 P2 C43 104.2(3)
C31 P2 C37 107.3(3)
C43 P2 C37 104.0(3)
C31 P2 Au2 119.6(2)
C43 P2 Au2 111.3(2)
C37 P2 Au2 109.2(2)
C55 P3 C49 105.2(3)
C55 P3 C61 105.6(3)
C49 P3 C61 104.9(3)
C55 P3 Au3 115.6(2)
C49 P3 Au3 112.4(2)
C61 P3 Au3 112.3(2)
C79 P4 C67 106.7(3)
C79 P4 C73 105.8(3)
C67 P4 C73 105.4(3)
C79 P4 Au4 113.8(2)
C67 P4 Au4 108.8(2)
C73 P4 Au4 115.7(2)
C5 N9 C4 118.7(5)
C5 N9 Ni1 124.4(4)
C4 N9 Ni1 114.9(4)
C1J N2 C3 119.8(5)
C1J N2 Ni1 125.0(4)
C3 N2 Ni1 114.8(4)
C8 N3 C12 118.7(5)
C8 N3 Ni2 125.8(4)
C12 N3 Ni2 114.7(4)
C9 N4 C11 117.2(5)
C9 N4 Ni2 125.7(4)
C11 N4 Ni2 115.0(4)
C1J C1I S2 111.9(4)
C1J C1I H1IA 109.2
S2 C1I H1IA 109.2
C1J C1I H1IB 109.2
S2 C1I H1IB 109.2
H1IA C1I H1IB 107.9
O2 C1J N2 125.7(6)
O2 C1J C1I 119.4(6)
N2 C1J C1I 114.9(5)
N2 C3 C4 106.9(5)
N2 C3 H3A 110.3
C4 C3 H3A 110.3
N2 C3 H3B 110.3
C4 C3 H3B 110.3
H3A C3 H3B 108.6
N9 C4 C3 108.9(5)
N9 C4 H4A 109.9
C3 C4 H4A 109.9
N9 C4 H4B 109.9
C3 C4 H4B 109.9
H4A C4 H4B 108.3
O1 C5 N9 125.0(6)
O1 C5 C6 119.3(6)
N9 C5 C6 115.7(5)
C5 C6 S1 112.4(5)
C5 C6 H6A 109.1
S1 C6 H6A 109.1
C5 C6 H6B 109.1
S1 C6 H6B 109.1
H6A C6 H6B 107.9
C8 C7 S3 112.0(5)
C8 C7 H7A 109.2
S3 C7 H7A 109.2
C8 C7 H7B 109.2
S3 C7 H7B 109.2
H7A C7 H7B 107.9
O3 C8 N3 125.5(6)
O3 C8 C7 119.7(6)
N3 C8 C7 114.8(5)
O4 C9 N4 126.1(6)
O4 C9 C10 119.3(6)
N4 C9 C10 114.5(5)
C9 C10 S4 111.6(5)
C9 C10 H10A 109.3
S4 C10 H10A 109.3
C9 C10 H10B 109.3
S4 C10 H10B 109.3
H10A C10 H10B 108.0
N4 C11 C12 107.7(5)
N4 C11 H11A 110.2
C12 C11 H11A 110.2
N4 C11 H11B 110.2
C12 C11 H11B 110.2
H11A C11 H11B 108.5
N3 C12 C11 107.4(5)
N3 C12 H12A 110.2
C11 C12 H12A 110.2
N3 C12 H12B 110.2
C11 C12 H12B 110.2
H12A C12 H12B 108.5
C18 C13 C14 119.3(6)
C18 C13 P1 120.5(5)
C14 C13 P1 120.1(5)
C15 C14 C13 120.3(7)
C15 C14 H14 119.9
C13 C14 H14 119.9
C16 C15 C14 120.0(7)
C16 C15 H15 120.0
C14 C15 H15 120.0
C15 C16 C17 121.1(7)
C15 C16 H16 119.4
C17 C16 H16 119.4
C16 C17 C18 119.0(7)
C16 C17 H17 120.5
C18 C17 H17 120.5
C13 C18 C17 120.4(7)
C13 C18 H18 119.8
C17 C18 H18 119.8
C20 C19 C24 119.2(8)
C20 C19 H19 120.4
C24 C19 H19 120.4
C19 C20 C21 121.5(9)
C19 C20 H20 119.2
C21 C20 H20 119.2
C22 C21 C20 120.0(7)
C22 C21 H21 120.0
C20 C21 H21 120.0
C21 C22 C23 119.7(8)
C21 C22 H22 120.1
C23 C22 H22 120.1
C24 C23 C22 120.3(8)
C24 C23 H23 119.9
C22 C23 H23 119.9
C23 C24 C19 119.2(6)
C23 C24 P1 123.7(6)
C19 C24 P1 117.1(5)
C26 C25 C30 118.7(6)
C26 C25 P1 122.5(5)
C30 C25 P1 118.6(5)
C25 C26 C27 120.1(7)
C25 C26 H26 119.9
C27 C26 H26 119.9
C28 C27 C26 120.2(7)
C28 C27 H27 119.9
C26 C27 H27 119.9
C29 C28 C27 119.8(7)
C29 C28 H28 120.1
C27 C28 H28 120.1
C28 C29 C30 120.6(7)
C28 C29 H29 119.7
C30 C29 H29 119.7
C29 C30 C25 120.6(7)
C29 C30 H30 119.7
C25 C30 H30 119.7
C36 C31 C32 119.9(6)
C36 C31 P2 122.0(5)
C32 C31 P2 117.6(5)
C33 C32 C31 120.4(7)
C33 C32 H32 119.8
C31 C32 H32 119.8
C32 C33 C34 119.2(7)
C32 C33 H33 120.4
C34 C33 H33 120.4
C35 C34 C33 121.0(7)
C35 C34 H34 119.5
C33 C34 H34 119.5
C34 C35 C36 119.5(7)
C34 C35 H35 120.3
C36 C35 H35 120.3
C31 C36 C35 119.9(7)
C31 C36 H36 120.1
C35 C36 H36 120.1
C42 C37 C38 120.0(6)
C42 C37 P2 121.3(5)
C38 C37 P2 118.7(5)
C39 C38 C37 118.9(7)
C39 C38 H38 120.5
C37 C38 H38 120.5
C38 C39 C40 121.4(7)
C38 C39 H39 119.3
C40 C39 H39 119.3
C41 C40 C39 119.7(7)
C41 C40 H40 120.1
C39 C40 H40 120.1
C40 C41 C42 120.1(7)
C40 C41 H41 119.9
C42 C41 H41 119.9
C41 C42 C37 119.9(7)
C41 C42 H42 120.0
C37 C42 H42 120.0
C44 C43 C48 119.4(7)
C44 C43 P2 123.0(5)
C48 C43 P2 117.5(5)
C45 C44 C43 120.7(7)
C45 C44 H44 119.6
C43 C44 H44 119.6
C44 C45 C46 120.4(8)
C44 C45 H45 119.8
C46 C45 H45 119.8
C47 C46 C45 119.2(8)
C47 C46 H46 120.4
C45 C46 H46 120.4
C46 C47 C48 121.7(8)
C46 C47 H47 119.1
C48 C47 H47 119.1
C43 C48 C47 118.6(7)
C43 C48 H48 120.7
C47 C48 H48 120.7
C54 C49 C50 118.8(6)
C54 C49 P3 122.6(5)
C50 C49 P3 118.6(5)
C51 C50 C49 120.0(7)
C51 C50 H50 120.0
C49 C50 H50 120.0
C52 C51 C50 120.6(7)
C52 C51 H51 119.7
C50 C51 H51 119.7
C51 C52 C53 119.3(7)
C51 C52 H52 120.3
C53 C52 H52 120.3
C54 C53 C52 120.1(7)
C54 C53 H53 119.9
C52 C53 H53 119.9
C53 C54 C49 121.0(7)
C53 C54 H54 119.5
C49 C54 H54 119.5
C60 C55 C56 118.5(6)
C60 C55 P3 123.3(5)
C56 C55 P3 118.2(5)
C57 C56 C55 120.8(6)
C57 C56 H56 119.6
C55 C56 H56 119.6
C56 C57 C58 119.7(7)
C56 C57 H57 120.1
C58 C57 H57 120.1
C59 C58 C57 120.1(6)
C59 C58 H58 120.0
C57 C58 H58 120.0
C58 C59 C60 120.6(6)
C58 C59 H59 119.7
C60 C59 H59 119.7
C59 C60 C55 120.3(6)
C59 C60 H60 119.8
C55 C60 H60 119.8
C62 C61 C66 120.2(6)
C62 C61 P3 119.2(5)
C66 C61 P3 120.5(5)
C63 C62 C61 119.1(7)
C63 C62 H62 120.4
C61 C62 H62 120.4
C64 C63 C62 120.3(7)
C64 C63 H63 119.9
C62 C63 H63 119.9
C65 C64 C63 121.0(7)
C65 C64 H64 119.5
C63 C64 H64 119.5
C64 C65 C66 119.4(7)
C64 C65 H65 120.3
C66 C65 H65 120.3
C65 C66 C61 120.0(7)
C65 C66 H66 120.0
C61 C66 H66 120.0
C72 C67 C68 119.5(7)
C72 C67 P4 119.0(5)
C68 C67 P4 121.6(5)
C69 C68 C67 119.9(7)
C69 C68 H68 120.1
C67 C68 H68 120.1
C70 C69 C68 121.5(8)
C70 C69 H69 119.3
C68 C69 H69 119.3
C69 C70 C71 119.5(7)
C69 C70 H70 120.3
C71 C70 H70 120.3
C70 C71 C72 120.5(7)
C70 C71 H71 119.8
C72 C71 H71 119.8
C67 C72 C71 119.2(7)
C67 C72 H72 120.4
C71 C72 H72 120.4
C74 C73 C78 119.6(6)
C74 C73 P4 120.8(6)
C78 C73 P4 118.6(5)
C73 C74 C75 121.3(8)
C73 C74 H74 119.3
C75 C74 H74 119.3
C76 C75 C74 117.7(8)
C76 C75 H75 121.2
C74 C75 H75 121.2
C77 C76 C75 121.8(7)
C77 C76 H76 119.1
C75 C76 H76 119.1
C76 C77 C78 119.5(8)
C76 C77 H77 120.3
C78 C77 H77 120.3
C77 C78 C73 120.1(8)
C77 C78 H78 120.0
C73 C78 H78 120.0
C80 C79 C84 117.5(7)
C80 C79 P4 123.2(5)
C84 C79 P4 119.4(6)
C79 C80 C81 121.1(8)
C79 C80 H80 119.4
C81 C80 H80 119.4
C82 C81 C80 119.7(8)
C82 C81 H81 120.1
C80 C81 H81 120.1
C83 C82 C81 120.7(7)
C83 C82 H82 119.6
C81 C82 H82 119.6
C82 C83 C84 119.8(8)
C82 C83 H83 120.1
C84 C83 H83 120.1
C83 C84 C79 121.2(8)
C83 C84 H84 119.4
C79 C84 H84 119.4

loop_
_geom_bond_atom_site_label_1
_geom_bond_atom_site_label_2
_geom_bond_distance
N1A C1A 1.344(11)
C1A C2A 1.218(11)
C2A H2AA 0.9800
C2A H2AB 0.9800
C2A H2AC 0.9800
N1B C1B 1.202(10)
C1B C2B 1.340(10)
C2B H2BA 0.9800
C2B H2BB 0.9800
C2B H2BC 0.9800
N1C C1C 1.208(10)
C1C C2C 1.345(11)
C2C H2CA 0.9800
C2C H2CB 0.9800
C2C H2CC 0.9800
N1D C1D 1.351(10)
C1D C2D 1.200(10)
C2D H2DA 0.9800
C2D H2DB 0.9800
C2D H2DC 0.9800
N1E C1E 1.225(10)
C1E C2E 1.338(11)
C2E H2EA 0.9800
C2E H2EB 0.9800
C2E H2EC 0.9800
N1F C1F 1.343(12)
C1F C2F 1.237(12)
C2F H2FA 0.9800
C2F H2FB 0.9800
C2F H2FC 0.9800
O1W H1WA 0.8703
O1W H1WB 0.8698
O2W H2WA 0.8700
O2W H2WB 0.8699
O3W H3WA 0.8700
O3W H3WB 0.8703
Au1 P1 2.2690(17)
Au1 S1 2.3306(16)
Au1 Au3 3.0543(4)
Au1 Ni1 3.1412(8)
Au2 P2 2.2656(16)
Au2 S2 2.3500(15)
Au2 Ni1 2.9228(9)
Au2 Au4 3.1268(4)
Au3 P3 2.2592(16)
Au3 S3 2.3516(15)
Au3 Ni2 2.9042(9)
Au4 P4 2.2683(17)
Au4 S4 2.3241(16)
Ni1 N2 1.848(5)
Ni1 N9 1.861(5)
Ni1 S1 2.1864(17)
Ni1 S2 2.2073(17)
Ni2 N4 1.852(5)
Ni2 N3 1.861(5)
Ni2 S4 2.1980(17)
Ni2 S3 2.2041(17)
S1 C6 1.817(7)
S2 C1I 1.828(6)
S3 C7 1.837(6)
S4 C10 1.836(7)
P1 C24 1.806(7)
P1 C25 1.808(7)
P1 C13 1.812(6)
P2 C31 1.808(6)
P2 C43 1.816(7)
P2 C37 1.826(6)
P3 C55 1.797(6)
P3 C49 1.809(7)
P3 C61 1.831(6)
P4 C79 1.808(7)
P4 C67 1.808(7)
P4 C73 1.813(6)
O1 C5 1.259(8)
O2 C1J 1.272(7)
O3 C8 1.234(7)
O4 C9 1.244(8)
N9 C5 1.307(8)
N9 C4 1.457(8)
N2 C1J 1.312(9)
N2 C3 1.470(8)
N3 C8 1.311(8)
N3 C12 1.455(8)
N4 C9 1.315(8)
N4 C11 1.458(7)
C1I C1J 1.509(9)
C1I H1IA 0.9900
C1I H1IB 0.9900
C3 C4 1.507(9)
C3 H3A 0.9900
C3 H3B 0.9900
C4 H4A 0.9900
C4 H4B 0.9900
C5 C6 1.511(9)
C6 H6A 0.9900
C6 H6B 0.9900
C7 C8 1.520(9)
C7 H7A 0.9900
C7 H7B 0.9900
C9 C10 1.522(9)
C10 H10A 0.9900
C10 H10B 0.9900
C11 C12 1.526(9)
C11 H11A 0.9900
C11 H11B 0.9900
C12 H12A 0.9900
C12 H12B 0.9900
C13 C18 1.384(10)
C13 C14 1.385(9)
C14 C15 1.380(9)
C14 H14 0.9500
C15 C16 1.355(11)
C15 H15 0.9500
C16 C17 1.386(11)
C16 H16 0.9500
C17 C18 1.385(10)
C17 H17 0.9500
C18 H18 0.9500
C19 C20 1.372(10)
C19 C24 1.408(10)
C19 H19 0.9500
C20 C21 1.375(13)
C20 H20 0.9500
C21 C22 1.369(13)
C21 H21 0.9500
C22 C23 1.402(11)
C22 H22 0.9500
C23 C24 1.385(10)
C23 H23 0.9500
C25 C26 1.389(9)
C25 C30 1.405(9)
C26 C27 1.400(10)
C26 H26 0.9500
C27 C28 1.385(12)
C27 H27 0.9500
C28 C29 1.379(11)
C28 H28 0.9500
C29 C30 1.376(10)
C29 H29 0.9500
C30 H30 0.9500
C31 C36 1.383(9)
C31 C32 1.397(9)
C32 C33 1.383(10)
C32 H32 0.9500
C33 C34 1.391(12)
C33 H33 0.9500
C34 C35 1.380(12)
C34 H34 0.9500
C35 C36 1.400(10)
C35 H35 0.9500
C36 H36 0.9500
C37 C42 1.393(10)
C37 C38 1.392(10)
C38 C39 1.382(10)
C38 H38 0.9500
C39 C40 1.381(11)
C39 H39 0.9500
C40 C41 1.374(11)
C40 H40 0.9500
C41 C42 1.390(10)
C41 H41 0.9500
C42 H42 0.9500
C43 C44 1.391(10)
C43 C48 1.396(9)
C44 C45 1.375(11)
C44 H44 0.9500
C45 C46 1.385(12)
C45 H45 0.9500
C46 C47 1.366(12)
C46 H46 0.9500
C47 C48 1.400(11)
C47 H47 0.9500
C48 H48 0.9500
C49 C54 1.379(9)
C49 C50 1.399(9)
C50 C51 1.383(10)
C50 H50 0.9500
C51 C52 1.377(11)
C51 H51 0.9500
C52 C53 1.391(11)
C52 H52 0.9500
C53 C54 1.376(11)
C53 H53 0.9500
C54 H54 0.9500
C55 C60 1.394(9)
C55 C56 1.408(8)
C56 C57 1.380(9)
C56 H56 0.9500
C57 C58 1.393(10)
C57 H57 0.9500
C58 C59 1.375(10)
C58 H58 0.9500
C59 C60 1.389(9)
C59 H59 0.9500
C60 H60 0.9500
C61 C62 1.389(9)
C61 C66 1.390(9)
C62 C63 1.386(9)
C62 H62 0.9500
C63 C64 1.378(11)
C63 H63 0.9500
C64 C65 1.372(11)
C64 H64 0.9500
C65 C66 1.386(9)
C65 H65 0.9500
C66 H66 0.9500
C67 C72 1.386(9)
C67 C68 1.400(10)
C68 C69 1.373(10)
C68 H68 0.9500
C69 C70 1.366(12)
C69 H69 0.9500
C70 C71 1.380(12)
C70 H70 0.9500
C71 C72 1.409(11)
C71 H71 0.9500
C72 H72 0.9500
C73 C74 1.376(10)
C73 C78 1.390(10)
C74 C75 1.404(10)
C74 H74 0.9500
C75 C76 1.387(13)
C75 H75 0.9500
C76 C77 1.376(13)
C76 H76 0.9500
C77 C78 1.392(10)
C77 H77 0.9500
C78 H78 0.9500
C79 C80 1.390(10)
C79 C84 1.398(10)
C80 C81 1.395(10)
C80 H80 0.9500
C81 C82 1.370(12)
C81 H81 0.9500
C82 C83 1.365(13)
C82 H82 0.9500
C83 C84 1.391(10)
C83 H83 0.9500
C84 H84 0.9500

loop_
_geom_torsion_atom_site_label_1
_geom_torsion_atom_site_label_2
_geom_torsion_atom_site_label_3
_geom_torsion_atom_site_label_4
_geom_torsion
N2 Ni1 N9 C5 -168.1(6)
S1 Ni1 N9 C5 11.7(5)
Au2 Ni1 N9 C5 109.3(5)
Au1 Ni1 N9 C5 -33.6(5)
N2 Ni1 N9 C4 -4.6(5)
S1 Ni1 N9 C4 175.2(4)
Au2 Ni1 N9 C4 -87.1(5)
Au1 Ni1 N9 C4 129.9(4)
N9 Ni1 N2 C1J 173.3(6)
S2 Ni1 N2 C1J -7.8(5)
Au2 Ni1 N2 C1J -60.2(5)
Au1 Ni1 N2 C1J 67.4(6)
N9 Ni1 N2 C3 -14.8(5)
S2 Ni1 N2 C3 164.2(5)
Au2 Ni1 N2 C3 111.8(5)
Au1 Ni1 N2 C3 -120.6(4)
N4 Ni2 N3 C8 178.9(6)
S3 Ni2 N3 C8 -0.7(5)
Au3 Ni2 N3 C8 -53.3(5)
N4 Ni2 N3 C12 -11.7(5)
S3 Ni2 N3 C12 168.6(4)
Au3 Ni2 N3 C12 116.0(4)
N3 Ni2 N4 C9 -171.8(6)
S4 Ni2 N4 C9 9.2(5)
Au3 Ni2 N4 C9 101.1(5)
N3 Ni2 N4 C11 -8.6(4)
S4 Ni2 N4 C11 172.5(4)
Au3 Ni2 N4 C11 -95.6(4)
Ni1 S2 C1I C1J -20.5(4)
Au2 S2 C1I C1J 60.3(5)
C3 N2 C1J O2 5.4(10)
Ni1 N2 C1J O2 177.1(5)
C3 N2 C1J C1I -176.9(6)
Ni1 N2 C1J C1I -5.3(8)
S2 C1I C1J O2 -163.3(5)
S2 C1I C1J N2 18.9(7)
C1J N2 C3 C4 -158.3(6)
Ni1 N2 C3 C4 29.2(7)
C5 N9 C4 C3 -173.8(6)
Ni1 N9 C4 C3 21.7(7)
N2 C3 C4 N9 -31.0(8)
C4 N9 C5 O1 3.9(10)
Ni1 N9 C5 O1 166.8(5)
C4 N9 C5 C6 -176.5(6)
Ni1 N9 C5 C6 -13.6(8)
O1 C5 C6 S1 -173.6(5)
N9 C5 C6 S1 6.7(8)
Ni1 S1 C6 C5 0.9(5)
Au1 S1 C6 C5 91.3(5)
Ni2 S3 C7 C8 -13.6(5)
Au3 S3 C7 C8 66.7(5)
C12 N3 C8 O3 3.6(10)
Ni2 N3 C8 O3 172.5(5)
C12 N3 C8 C7 -177.9(6)
Ni2 N3 C8 C7 -8.9(8)
S3 C7 C8 O3 -166.0(5)
S3 C7 C8 N3 15.3(7)
C11 N4 C9 O4 1.7(10)
Ni2 N4 C9 O4 164.6(5)
C11 N4 C9 C10 179.9(5)
Ni2 N4 C9 C10 -17.2(8)
O4 C9 C10 S4 -166.0(5)
N4 C9 C10 S4 15.7(7)
Ni2 S4 C10 C9 -8.5(5)
Au4 S4 C10 C9 88.0(5)
C9 N4 C11 C12 -170.1(6)
Ni2 N4 C11 C12 25.2(7)
C8 N3 C12 C11 -162.3(6)
Ni2 N3 C12 C11 27.6(7)
N4 C11 C12 N3 -32.2(7)
C24 P1 C13 C18 41.4(6)
C25 P1 C13 C18 -71.6(6)
Au1 P1 C13 C18 167.6(5)
C24 P1 C13 C14 -141.1(5)
C25 P1 C13 C14 105.9(5)
Au1 P1 C13 C14 -14.9(6)
C18 C13 C14 C15 -1.3(10)
P1 C13 C14 C15 -178.8(5)
C13 C14 C15 C16 0.5(10)
C14 C15 C16 C17 0.7(11)
C15 C16 C17 C18 -1.0(12)
C14 C13 C18 C17 1.0(10)
P1 C13 C18 C17 178.5(6)
C16 C17 C18 C13 0.2(11)
C24 C19 C20 C21 -1.6(12)
C19 C20 C21 C22 1.8(13)
C20 C21 C22 C23 -1.3(14)
C21 C22 C23 C24 0.6(13)
C22 C23 C24 C19 -0.3(11)
C22 C23 C24 P1 178.6(6)
C20 C19 C24 C23 0.8(10)
C20 C19 C24 P1 -178.2(6)
C25 P1 C24 C23 11.0(7)
C13 P1 C24 C23 -101.9(6)
Au1 P1 C24 C23 132.2(5)
C25 P1 C24 C19 -170.1(5)
C13 P1 C24 C19 77.0(6)
Au1 P1 C24 C19 -48.9(5)
C24 P1 C25 C26 -115.5(6)
C13 P1 C25 C26 -4.5(7)
Au1 P1 C25 C26 119.7(6)
C24 P1 C25 C30 69.1(6)
C13 P1 C25 C30 -179.9(6)
Au1 P1 C25 C30 -55.7(6)
C30 C25 C26 C27 -0.3(12)
P1 C25 C26 C27 -175.7(6)
C25 C26 C27 C28 0.7(13)
C26 C27 C28 C29 -1.2(13)
C27 C28 C29 C30 1.4(13)
C28 C29 C30 C25 -1.0(12)
C26 C25 C30 C29 0.5(11)
P1 C25 C30 C29 176.1(6)
C43 P2 C31 C36 82.1(7)
C37 P2 C31 C36 -27.8(7)
Au2 P2 C31 C36 -152.8(5)
C43 P2 C31 C32 -89.9(6)
C37 P2 C31 C32 160.2(5)
Au2 P2 C31 C32 35.2(6)
C36 C31 C32 C33 -3.7(11)
P2 C31 C32 C33 168.5(6)
C31 C32 C33 C34 0.6(12)
C32 C33 C34 C35 3.1(14)
C33 C34 C35 C36 -3.8(14)
C32 C31 C36 C35 3.0(11)
P2 C31 C36 C35 -168.8(6)
C34 C35 C36 C31 0.6(13)
C31 P2 C37 C42 82.2(6)
C43 P2 C37 C42 -27.9(6)
Au2 P2 C37 C42 -146.8(5)
C31 P2 C37 C38 -99.8(5)
C43 P2 C37 C38 150.2(5)
Au2 P2 C37 C38 31.2(5)
C42 C37 C38 C39 1.5(10)
P2 C37 C38 C39 -176.6(5)
C37 C38 C39 C40 -0.7(11)
C38 C39 C40 C41 -0.6(11)
C39 C40 C41 C42 1.2(11)
C40 C41 C42 C37 -0.4(11)
C38 C37 C42 C41 -0.9(10)
P2 C37 C42 C41 177.1(6)
C31 P2 C43 C44 -18.6(7)
C37 P2 C43 C44 93.7(6)
Au2 P2 C43 C44 -148.8(6)
C31 P2 C43 C48 165.7(5)
C37 P2 C43 C48 -82.1(6)
Au2 P2 C43 C48 35.4(6)
C48 C43 C44 C45 1.0(11)
P2 C43 C44 C45 -174.7(6)
C43 C44 C45 C46 -0.8(12)
C44 C45 C46 C47 -0.4(12)
C45 C46 C47 C48 1.4(12)
C44 C43 C48 C47 -0.1(11)
P2 C43 C48 C47 175.8(6)
C46 C47 C48 C43 -1.1(12)
C55 P3 C49 C54 -25.5(7)
C61 P3 C49 C54 85.7(6)
Au3 P3 C49 C54 -152.0(6)
C55 P3 C49 C50 156.1(5)
C61 P3 C49 C50 -92.7(6)
Au3 P3 C49 C50 29.6(6)
C54 C49 C50 C51 0.0(10)
P3 C49 C50 C51 178.5(5)
C49 C50 C51 C52 2.5(11)
C50 C51 C52 C53 -4.3(12)
C51 C52 C53 C54 3.5(13)
C52 C53 C54 C49 -1.0(14)
C50 C49 C54 C53 -0.8(12)
P3 C49 C54 C53 -179.2(7)
C49 P3 C55 C60 120.7(6)
C61 P3 C55 C60 10.0(7)
Au3 P3 C55 C60 -114.7(6)
C49 P3 C55 C56 -61.4(6)
C61 P3 C55 C56 -172.1(5)
Au3 P3 C55 C56 63.2(6)
C60 C55 C56 C57 -1.9(11)
P3 C55 C56 C57 -179.9(6)
C55 C56 C57 C58 2.1(12)
C56 C57 C58 C59 -1.2(13)
C57 C58 C59 C60 0.1(13)
C58 C59 C60 C55 0.1(12)
C56 C55 C60 C59 0.8(11)
P3 C55 C60 C59 178.7(6)
C55 P3 C61 C62 -113.0(5)
C49 P3 C61 C62 136.1(5)
Au3 P3 C61 C62 13.7(6)
C55 P3 C61 C66 69.2(6)
C49 P3 C61 C66 -41.7(6)
Au3 P3 C61 C66 -164.0(5)
C66 C61 C62 C63 0.4(10)
P3 C61 C62 C63 -177.3(5)
C61 C62 C63 C64 0.0(10)
C62 C63 C64 C65 -1.2(11)
C63 C64 C65 C66 1.9(11)
C64 C65 C66 C61 -1.5(11)
C62 C61 C66 C65 0.3(10)
P3 C61 C66 C65 178.1(5)
C79 P4 C67 C72 83.9(6)
C73 P4 C67 C72 -163.9(6)
Au4 P4 C67 C72 -39.3(6)
C79 P4 C67 C68 -96.8(6)
C73 P4 C67 C68 15.4(7)
Au4 P4 C67 C68 140.0(5)
C72 C67 C68 C69 2.5(11)
P4 C67 C68 C69 -176.8(6)
C67 C68 C69 C70 -1.9(12)
C68 C69 C70 C71 0.3(12)
C69 C70 C71 C72 0.7(12)
C68 C67 C72 C71 -1.5(11)
P4 C67 C72 C71 177.8(6)
C70 C71 C72 C67 -0.1(11)
C79 P4 C73 C74 31.2(7)
C67 P4 C73 C74 -81.6(6)
Au4 P4 C73 C74 158.2(5)
C79 P4 C73 C78 -160.1(6)
C67 P4 C73 C78 87.1(6)
Au4 P4 C73 C78 -33.1(6)
C78 C73 C74 C75 1.7(12)
P4 C73 C74 C75 170.3(7)
C73 C74 C75 C76 -2.1(13)
C74 C75 C76 C77 1.1(14)
C75 C76 C77 C78 0.4(14)
C76 C77 C78 C73 -0.8(12)
C74 C73 C78 C77 -0.2(11)
P4 C73 C78 C77 -169.0(6)
C67 P4 C79 C80 -7.1(7)
C73 P4 C79 C80 -119.0(6)
Au4 P4 C79 C80 112.9(6)
C67 P4 C79 C84 173.3(5)
C73 P4 C79 C84 61.4(6)
Au4 P4 C79 C84 -66.7(6)
C84 C79 C80 C81 0.2(10)
P4 C79 C80 C81 -179.4(6)
C79 C80 C81 C82 -1.1(11)
C80 C81 C82 C83 0.5(12)
C81 C82 C83 C84 1.1(12)
C82 C83 C84 C79 -2.1(11)
C80 C79 C84 C83 1.4(10)
P4 C79 C84 C83 -179.0(6)
